data_1545500
loop_
_publ_author_name
'Mague, Joel T.'
'Mohamed, Shaaban K.'
'Akkurt, Mehmet'
'Marzouk, Adel A.'
'Hawaiz, Farouq E.'
'Abdel-Rahman, Hamdy M.'

_publ_section_title
;
 5-{[5-(4-Chlorophenyl)-3-methyl-1<i>H</i>-pyrazol-1-yl]methyl}-1,3,4-oxadiazole-2(3<i>H</i>)-thione
;
_journal_coeditor_code SU4127
_journal_issue 2
_journal_name_full IUCrData
_journal_page_first x170176
_journal_paper_doi 10.1107/S2414314617001766
_journal_volume 2
_journal_year 2017
_chemical_formula_iupac 'C13 H11 Cl N4 O S'
_chemical_formula_moiety 'C13 H11 Cl N4 O S'
_chemical_formula_sum 'C13 H11 Cl N4 O S'
_chemical_formula_weight 306.77
_chemical_name_systematic
5-{[5-(4-Chlorophenyl)-3-methyl-1<i>H</i>-pyrazol-1-yl]methyl}-1,3,4-oxadiazole-2(3<i>H</i>)-thione
_space_group_crystal_system monoclinic
_space_group_IT_number 14
_space_group_name_Hall '-P 2ybc'
_space_group_name_H-M_alt 'P 1 21/c 1'
_symmetry_space_group_name_Hall '-P 2ybc'
_symmetry_space_group_name_H-M 'P 1 21/c 1'
_atom_sites_solution_hydrogens geom
_atom_sites_solution_primary direct
_atom_sites_solution_secondary difmap
_audit_creation_method SHELXL-2014/7
_cell_angle_alpha 90
_cell_angle_beta 91.189(3)
_cell_angle_gamma 90
_cell_formula_units_Z 4
_cell_length_a 4.9309(2)
_cell_length_b 17.1173(8)
_cell_length_c 16.6517(7)
_cell_measurement_reflns_used 4259
_cell_measurement_temperature 150(2)
_cell_measurement_theta_max 69.8991
_cell_measurement_theta_min 3.7037
_cell_volume 1405.16(11)
_computing_cell_refinement
;
<i>SAINT</i> (Bruker, 2016)
;
_computing_data_collection
;
<i>APEX3</i> (Bruker, 2016)
;
_computing_data_reduction
;
<i>SAINT</i>  (Bruker, 2016)
;
_computing_molecular_graphics
;
<i>DIAMOND</i> (Brandenburg & Putz, 2012) and Mercury (Macrae <i>et
al.</i>,  2008)
;
_computing_publication_material
;
<i>SHELXTL</i> (Sheldrick, 2008)
;
_computing_structure_refinement
;
<i>SHELXL2014</i> (Sheldrick, 2015<i>b</i>)
;
_computing_structure_solution
;
<i>SHELXT</i> (Sheldrick, 2015<i>a</i>)
;
_diffrn_ambient_temperature 150(2)
_diffrn_detector_area_resol_mean 10.4167
_diffrn_measured_fraction_theta_full 0.992
_diffrn_measured_fraction_theta_max 0.992
_diffrn_measurement_device_type 'Bruker D8 VENTURE PHOTON 100 CMOS'
_diffrn_measurement_method '\w scans'
_diffrn_radiation_monochromator mirror
_diffrn_radiation_type CuK\a
_diffrn_radiation_wavelength 1.54178
_diffrn_reflns_av_R_equivalents 0.0803
_diffrn_reflns_limit_h_max 5
_diffrn_reflns_limit_h_min -5
_diffrn_reflns_limit_k_max 18
_diffrn_reflns_limit_k_min -20
_diffrn_reflns_limit_l_max 20
_diffrn_reflns_limit_l_min -20
_diffrn_reflns_number 10669
_diffrn_reflns_theta_full 70.100
_diffrn_reflns_theta_max 70.119
_diffrn_reflns_theta_min 3.704
_exptl_absorpt_coefficient_mu 3.809
_exptl_absorpt_correction_T_max 0.92
_exptl_absorpt_correction_T_min 0.63
_exptl_absorpt_correction_type multi-scan
_exptl_absorpt_process_details
;
(<i>SADABS</i>; Bruker, 2016)
;
_exptl_crystal_colour colourless
_exptl_crystal_density_diffrn 1.450
_exptl_crystal_density_method 'not measured'
_exptl_crystal_description needles
_exptl_crystal_F_000 632
_exptl_crystal_size_max 0.204
_exptl_crystal_size_mid 0.045
_exptl_crystal_size_min 0.023
_refine_diff_density_max 0.511
_refine_diff_density_min -0.489
_refine_ls_extinction_method none
_refine_ls_goodness_of_fit_ref 1.054
_refine_ls_hydrogen_treatment constr
_refine_ls_matrix_type full
_refine_ls_number_parameters 180
_refine_ls_number_reflns 2632
_refine_ls_number_restraints 2
_refine_ls_restrained_S_all 1.054
_refine_ls_R_factor_all 0.1009
_refine_ls_R_factor_gt 0.0681
_refine_ls_shift/su_max 0.001
_refine_ls_shift/su_mean 0.000
_refine_ls_structure_factor_coef Fsqd
_refine_ls_weighting_details 'w=1/[\s^2^(Fo^2^)+(0.1060P)^2^+0.4524P] where P=(Fo^2^+2Fc^2^)/3'
_refine_ls_weighting_scheme calc
_refine_ls_wR_factor_gt 0.1742
_refine_ls_wR_factor_ref 0.1950
_reflns_number_gt 1759
_reflns_number_total 2632
_reflns_threshold_expression 'I > 2\s(I)'
_cod_data_source_file su4127sup1.cif
_cod_data_source_block I
_cod_database_code 1545500
_shelx_space_group_comment
;
The symmetry employed for this shelxl refinement is uniquely defined
by the following loop, which should always be used as a source of
symmetry information in preference to the above space-group names.
They are only intended as comments.
;
_shelx_estimated_absorpt_t_min 0.510
_shelx_estimated_absorpt_t_max 0.917

loop_
_space_group_symop_operation_xyz
'x, y, z'
'-x, y+1/2, -z+1/2'
'-x, -y, -z'
'x, -y-1/2, z-1/2'

loop_
_atom_site_type_symbol
_atom_site_label
_atom_site_fract_x
_atom_site_fract_y
_atom_site_fract_z
_atom_site_U_iso_or_equiv
_atom_site_adp_type
_atom_site_calc_flag
_atom_site_occupancy
_atom_site_disorder_assembly
_atom_site_disorder_group
S S1 1.3239(3) 0.90840(8) 0.71546(7) 0.0599(4) Uani d 1 . .
O O1 0.9335(6) 0.86722(16) 0.60987(18) 0.0498(7) Uani d 1 . .
N N1 0.9888(7) 0.9914(2) 0.6167(2) 0.0491(8) Uani d 1 . .
H H1 1.0495 1.0379 0.6307 0.059 Uiso calc 1 . .
N N2 0.7856(7) 0.9795(2) 0.5597(2) 0.0482(8) Uani d 1 . .
N N3 0.7160(7) 0.8117(2) 0.4491(2) 0.0489(9) Uani d 1 . .
N N4 0.8597(7) 0.8490(2) 0.3914(2) 0.0511(9) Uani d 1 . .
C C1 1.0829(8) 0.9253(2) 0.6482(2) 0.0473(10) Uani d 1 . .
C C2 0.7581(8) 0.9051(2) 0.5581(3) 0.0476(10) Uani d 1 . .
C C3 0.5703(9) 0.8592(3) 0.5072(3) 0.0556(11) Uani d 1 . .
H H3A 0.4608 0.8246 0.5415 0.067 Uiso calc 1 . .
H H3B 0.4447 0.8950 0.4782 0.067 Uiso calc 1 . .
C C4 0.7085(9) 0.7334(3) 0.4378(3) 0.0526(11) Uani d 1 . .
C C5 0.8504(10) 0.7191(3) 0.3686(3) 0.0564(12) Uani d 1 . .
H H5 0.8798 0.6700 0.3438 0.068 Uiso calc 1 . .
C C6 0.9417(9) 0.7919(3) 0.3426(3) 0.0527(11) Uani d 1 . .
C C7 1.1209(10) 0.8099(3) 0.2742(3) 0.0613(12) Uani d 1 . .
H H7A 1.0721 0.7764 0.2284 0.092 Uiso calc 1 . .
H H7B 1.3103 0.8004 0.2903 0.092 Uiso calc 1 . .
H H7C 1.0983 0.8649 0.2588 0.092 Uiso calc 1 . .
Cl Cl1A 0.1985(12) 0.4995(3) 0.6544(5) 0.0542(10) Uani d 0.506(5) A 1
C C8A 0.5677(16) 0.6786(3) 0.4912(5) 0.0459(10) Uani d 0.506(5) A 1
C C9A 0.5994(16) 0.6831(4) 0.5742(5) 0.049(2) Uani d 0.506(5) A 1
H H9A 0.6967 0.7255 0.5979 0.059 Uiso calc 0.506(5) A 1
C C10A 0.4886(18) 0.6258(5) 0.6227(3) 0.0514(17) Uani d 0.506(5) A 1
H H10A 0.5102 0.6289 0.6794 0.062 Uiso calc 0.506(5) A 1
C C11A 0.3461(18) 0.5638(4) 0.5881(4) 0.0418(16) Uani d 0.506(5) A 1
C C12A 0.3145(15) 0.5593(4) 0.5051(5) 0.0475(15) Uani d 0.506(5) A 1
H H12A 0.2171 0.5169 0.4815 0.057 Uiso calc 0.506(5) A 1
C C13A 0.4252(16) 0.6167(4) 0.4567(3) 0.0433(18) Uani d 0.506(5) A 1
H H13A 0.4036 0.6136 0.3999 0.052 Uiso calc 0.506(5) A 1
Cl Cl1B 0.1220(12) 0.5135(4) 0.6530(5) 0.0542(10) Uani d 0.494(5) A 2
C C8B 0.5833(15) 0.6771(4) 0.4934(5) 0.0459(10) Uani d 0.494(5) A 2
C C9B 0.6805(13) 0.6650(5) 0.5714(6) 0.049(2) Uani d 0.494(5) A 2
H H9B 0.8412 0.6906 0.5897 0.059 Uiso calc 0.494(5) A 2
C C10B 0.5427(17) 0.6154(5) 0.6226(4) 0.0514(17) Uani d 0.494(5) A 2
H H10B 0.6091 0.6072 0.6759 0.062 Uiso calc 0.494(5) A 2
C C11B 0.3076(16) 0.5780(4) 0.5958(4) 0.0418(16) Uani d 0.494(5) A 2
C C12B 0.2104(13) 0.5901(4) 0.5178(5) 0.0475(15) Uani d 0.494(5) A 2
H H12B 0.0498 0.5644 0.4995 0.057 Uiso calc 0.494(5) A 2
C C13B 0.3483(16) 0.6396(5) 0.4666(4) 0.0433(18) Uani d 0.494(5) A 2
H H13B 0.2819 0.6479 0.4134 0.052 Uiso calc 0.494(5) A 2

loop_
_atom_site_aniso_label
_atom_site_aniso_U_11
_atom_site_aniso_U_22
_atom_site_aniso_U_33
_atom_site_aniso_U_12
_atom_site_aniso_U_13
_atom_site_aniso_U_23
S1 0.0586(7) 0.0667(8) 0.0547(6) 0.0081(5) 0.0091(5) 0.0061(5)
O1 0.0478(16) 0.0355(15) 0.0665(19) 0.0006(12) 0.0149(14) -0.0005(13)
N1 0.055(2) 0.041(2) 0.0515(19) -0.0032(16) 0.0035(17) -0.0019(15)
N2 0.051(2) 0.042(2) 0.052(2) -0.0013(15) 0.0075(16) -0.0023(14)
N3 0.049(2) 0.0377(19) 0.061(2) -0.0072(15) 0.0139(17) -0.0069(15)
N4 0.051(2) 0.0371(19) 0.066(2) -0.0013(15) 0.0133(17) 0.0025(15)
C1 0.048(2) 0.042(2) 0.053(2) 0.0021(17) 0.0185(19) 0.0016(17)
C2 0.043(2) 0.042(2) 0.058(2) 0.0014(17) 0.0153(19) -0.0005(18)
C3 0.052(3) 0.041(2) 0.074(3) -0.0029(19) 0.014(2) -0.012(2)
C4 0.050(2) 0.042(2) 0.066(3) -0.0030(18) 0.013(2) -0.0052(19)
C5 0.060(3) 0.038(2) 0.072(3) 0.0026(19) 0.023(2) -0.004(2)
C6 0.051(3) 0.041(2) 0.066(3) -0.0018(18) 0.015(2) 0.0029(19)
C7 0.066(3) 0.051(3) 0.068(3) 0.002(2) 0.024(2) 0.009(2)
Cl1A 0.069(3) 0.0373(19) 0.0567(7) 0.0002(16) 0.001(2) 0.0098(13)
C8A 0.038(2) 0.036(2) 0.064(3) 0.0009(16) 0.0118(19) -0.0029(18)
C9A 0.025(5) 0.070(5) 0.053(3) -0.010(4) 0.023(3) -0.023(3)
C10A 0.036(4) 0.069(4) 0.050(3) -0.004(3) 0.009(2) -0.008(2)
C11A 0.046(3) 0.028(3) 0.052(3) 0.007(3) 0.009(2) -0.006(2)
C12A 0.045(4) 0.040(4) 0.058(4) -0.003(3) 0.002(3) 0.002(3)
C13A 0.031(5) 0.040(5) 0.058(3) 0.009(3) -0.005(3) 0.008(3)
Cl1B 0.069(3) 0.0373(19) 0.0567(7) 0.0002(16) 0.001(2) 0.0098(13)
C8B 0.038(2) 0.036(2) 0.064(3) 0.0009(16) 0.0118(19) -0.0029(18)
C9B 0.025(5) 0.070(5) 0.053(3) -0.010(4) 0.023(3) -0.023(3)
C10B 0.036(4) 0.069(4) 0.050(3) -0.004(3) 0.009(2) -0.008(2)
C11B 0.046(3) 0.028(3) 0.052(3) 0.007(3) 0.009(2) -0.006(2)
C12B 0.045(4) 0.040(4) 0.058(4) -0.003(3) 0.002(3) 0.002(3)
C13B 0.031(5) 0.040(5) 0.058(3) 0.009(3) -0.005(3) 0.008(3)

loop_
_atom_type_symbol
_atom_type_description
_atom_type_scat_dispersion_real
_atom_type_scat_dispersion_imag
_atom_type_scat_source
C C 0.0181 0.0091 'International Tables Vol C Tables 4.2.6.8 and 6.1.1.4'
H H 0.0000 0.0000 'International Tables Vol C Tables 4.2.6.8 and 6.1.1.4'
N N 0.0311 0.0180 'International Tables Vol C Tables 4.2.6.8 and 6.1.1.4'
O O 0.0492 0.0322 'International Tables Vol C Tables 4.2.6.8 and 6.1.1.4'
S S 0.3331 0.5567 'International Tables Vol C Tables 4.2.6.8 and 6.1.1.4'
Cl Cl 0.3639 0.7018 'International Tables Vol C Tables 4.2.6.8 and 6.1.1.4'

loop_
_geom_angle_atom_site_label_1
_geom_angle_atom_site_label_2
_geom_angle_atom_site_label_3
_geom_angle
C2 O1 C1 105.8(3)
C1 N1 N2 112.8(4)
C1 N1 H1 123.6
N2 N1 H1 123.6
C2 N2 N1 103.7(3)
C4 N3 N4 112.2(3)
C4 N3 C3 129.0(4)
N4 N3 C3 118.4(3)
C6 N4 N3 104.8(3)
N1 C1 O1 104.6(4)
N1 C1 S1 131.5(4)
O1 C1 S1 123.9(3)
N2 C2 O1 113.0(4)
N2 C2 C3 127.5(4)
O1 C2 C3 119.5(4)
N3 C3 C2 111.5(4)
N3 C3 H3A 109.3
C2 C3 H3A 109.3
N3 C3 H3B 109.3
C2 C3 H3B 109.3
H3A C3 H3B 108.0
N3 C4 C5 106.1(4)
N3 C4 C8A 123.8(5)
C5 C4 C8A 130.0(5)
N3 C4 C8B 124.6(5)
C5 C4 C8B 129.2(5)
C4 C5 C6 105.9(4)
C4 C5 H5 127.1
C6 C5 H5 127.1
N4 C6 C5 111.1(4)
N4 C6 C7 120.3(4)
C5 C6 C7 128.5(4)
C6 C7 H7A 109.5
C6 C7 H7B 109.5
H7A C7 H7B 109.5
C6 C7 H7C 109.5
H7A C7 H7C 109.5
H7B C7 H7C 109.5
C9A C8A C13A 120.0
C9A C8A C4 121.3(7)
C13A C8A C4 118.4(7)
C10A C9A C8A 120.0
C10A C9A H9A 120.0
C8A C9A H9A 120.0
C11A C10A C9A 120.0
C11A C10A H10A 120.0
C9A C10A H10A 120.0
C10A C11A C12A 120.0
C10A C11A Cl1A 115.9(6)
C12A C11A Cl1A 123.9(6)
C13A C12A C11A 120.0
C13A C12A H12A 120.0
C11A C12A H12A 120.0
C12A C13A C8A 120.0
C12A C13A H13A 120.0
C8A C13A H13A 120.0
C9B C8B C13B 120.0
C9B C8B C4 122.8(7)
C13B C8B C4 117.1(7)
C8B C9B C10B 120.0
C8B C9B H9B 120.0
C10B C9B H9B 120.0
C11B C10B C9B 120.0
C11B C10B H10B 120.0
C9B C10B H10B 120.0
C10B C11B C12B 120.0
C10B C11B Cl1B 124.4(6)
C12B C11B Cl1B 115.6(6)
C13B C12B C11B 120.0
C13B C12B H12B 120.0
C11B C12B H12B 120.0
C12B C13B C8B 120.0
C12B C13B H13B 120.0
C8B C13B H13B 120.0

loop_
_geom_bond_atom_site_label_1
_geom_bond_atom_site_label_2
_geom_bond_distance
S1 C1 1.642(5)
O1 C2 1.371(5)
O1 C1 1.386(5)
N1 C1 1.327(5)
N1 N2 1.380(5)
N1 H1 0.8800
N2 C2 1.282(5)
N3 C4 1.355(6)
N3 N4 1.364(5)
N3 C3 1.463(5)
N4 C6 1.339(6)
C2 C3 1.470(6)
C3 H3A 0.9900
C3 H3B 0.9900
C4 C5 1.383(6)
C4 C8A 1.476(5)
C4 C8B 1.480(5)
C5 C6 1.396(6)
C5 H5 0.9500
C6 C7 1.488(6)
C7 H7A 0.9800
C7 H7B 0.9800
C7 H7C 0.9800
Cl1A C11A 1.730(3)
C8A C9A 1.3900
C8A C13A 1.3900
C9A C10A 1.3900
C9A H9A 0.9500
C10A C11A 1.3900
C10A H10A 0.9500
C11A C12A 1.3900
C12A C13A 1.3900
C12A H12A 0.9500
C13A H13A 0.9500
Cl1B C11B 1.732(3)
C8B C9B 1.3900
C8B C13B 1.3900
C9B C10B 1.3900
C9B H9B 0.9500
C10B C11B 1.3900
C10B H10B 0.9500
C11B C12B 1.3900
C12B C13B 1.3900
C12B H12B 0.9500
C13B H13B 0.9500

loop_
_geom_hbond_atom_site_label_D
_geom_hbond_atom_site_label_H
_geom_hbond_atom_site_label_A
_geom_hbond_site_symmetry_A
_geom_hbond_distance_DH
_geom_hbond_distance_HA
_geom_hbond_distance_DA
_geom_hbond_angle_DHA
N1 H1 N4 3_776 0.88 2.02 2.836(5) 153
C3 H3B N2 3_676 0.99 2.51 3.445(6) 158
C7 H7C Cl1B 4_675 0.98 2.73 3.635(10) 153

loop_
_geom_torsion_atom_site_label_1
_geom_torsion_atom_site_label_2
_geom_torsion_atom_site_label_3
_geom_torsion_atom_site_label_4
_geom_torsion
C1 N1 N2 C2 0.5(5)
C4 N3 N4 C6 0.5(5)
C3 N3 N4 C6 -172.9(4)
N2 N1 C1 O1 0.0(4)
N2 N1 C1 S1 178.6(3)
C2 O1 C1 N1 -0.5(4)
C2 O1 C1 S1 -179.2(3)
N1 N2 C2 O1 -0.8(4)
N1 N2 C2 C3 -179.3(4)
C1 O1 C2 N2 0.8(4)
C1 O1 C2 C3 179.5(3)
C4 N3 C3 C2 123.0(5)
N4 N3 C3 C2 -64.9(5)
N2 C2 C3 N3 113.1(5)
O1 C2 C3 N3 -65.3(5)
N4 N3 C4 C5 -1.0(5)
C3 N3 C4 C5 171.5(4)
N4 N3 C4 C8A 179.9(6)
C3 N3 C4 C8A -7.6(9)
N4 N3 C4 C8B 175.8(6)
C3 N3 C4 C8B -11.7(9)
N3 C4 C5 C6 1.1(6)
C8A C4 C5 C6 -179.9(7)
C8B C4 C5 C6 -175.5(6)
N3 N4 C6 C5 0.3(5)
N3 N4 C6 C7 -176.2(4)
C4 C5 C6 N4 -0.9(6)
C4 C5 C6 C7 175.3(5)
N3 C4 C8A C9A -46.9(7)
C5 C4 C8A C9A 134.3(6)
N3 C4 C8A C13A 140.1(5)
C5 C4 C8A C13A -38.8(9)
C13A C8A C9A C10A 0.0
C4 C8A C9A C10A -173.0(7)
C8A C9A C10A C11A 0.0
C9A C10A C11A C12A 0.0
C9A C10A C11A Cl1A -175.9(7)
C10A C11A C12A C13A 0.0
Cl1A C11A C12A C13A 175.6(7)
C11A C12A C13A C8A 0.0
C9A C8A C13A C12A 0.0
C4 C8A C13A C12A 173.2(7)
N3 C4 C8B C9B -64.5(7)
C5 C4 C8B C9B 111.6(7)
N3 C4 C8B C13B 111.0(6)
C5 C4 C8B C13B -72.9(7)
C13B C8B C9B C10B 0.0
C4 C8B C9B C10B 175.4(7)
C8B C9B C10B C11B 0.0
C9B C10B C11B C12B 0.0
C9B C10B C11B Cl1B 178.6(7)
C10B C11B C12B C13B 0.0
Cl1B C11B C12B C13B -178.7(7)
C11B C12B C13B C8B 0.0
C9B C8B C13B C12B 0.0
C4 C8B C13B C12B -175.7(6)

_cod_database_fobs_code 1545500
